data_7717574
loop_
_publ_author_name
'Liyanage, Hansani T Lekam Wasam'
'Smith, Mark D.'
'Wheeler, Kraig A.'
'Semeniuc, Radu F.'

_publ_section_title
;
 Accessing bimetallic complexes through a variable bridging ligand
 strategy.
;
_journal_name_full 'Dalton transactions (Cambridge, England : 2003)'
_journal_paper_doi 10.1039/d4dt02903h
_journal_year 2024
_chemical_formula_moiety '0.28(H2 O), 0.229(O1), 2(C19 H16 Cu N6 O3)'
_chemical_formula_sum 'C38 H32.56 Cu2 N12 O6.51'
_chemical_formula_weight 888.56
_space_group_crystal_system triclinic
_space_group_IT_number 2
_space_group_name_Hall '-P 1'
_space_group_name_H-M_alt 'P -1'
_atom_sites_solution_hydrogens mixed
_audit_creation_date 2024-11-04
_audit_creation_method
;
Olex2 1.5
(compiled 2024.02.16 svn.r378c4104 for OlexSys, GUI svn.r6928)
;
_audit_update_record
;
2024-11-13 deposited with the CCDC.	2024-11-20 downloaded from the CCDC.
;
_cell_angle_alpha 114.194(3)
_cell_angle_beta 93.294(3)
_cell_angle_gamma 103.183(3)
_cell_formula_units_Z 2
_cell_length_a 9.6542(6)
_cell_length_b 13.8554(8)
_cell_length_c 16.0283(9)
_cell_measurement_reflns_used 9929
_cell_measurement_temperature 100(2)
_cell_measurement_theta_max 68.302
_cell_measurement_theta_min 3.597
_cell_volume 1876.4(2)
_computing_cell_refinement 'SAINT+ V8.40B (Bruker AXS Inc., 2020)'
_computing_data_collection 'APEX2 (Bruker-AXS, 2013)'
_computing_data_reduction 'SAINT+ Ve8.40B (Bruker-AXS, 2020)'
_computing_molecular_graphics 'OLEX2 (Dolomanov et al., 2009)'
_computing_publication_material 'OLEX2 (Dolomanov et al., 2009)'
_computing_structure_refinement 'XL (Sheldrick, 2019/1)'
_computing_structure_solution 'XT (Sheldrick, 2018/2)'
_diffrn_ambient_temperature 100(2)
_diffrn_detector 'APEX II CCD'
_diffrn_detector_area_resol_mean 8.33
_diffrn_detector_type 'Bruker APEX II'
_diffrn_measured_fraction_theta_full 0.978
_diffrn_measured_fraction_theta_max 0.977
_diffrn_measurement_device '\three-circle diffractometer'
_diffrn_measurement_device_type 'Bruker D8 Venture'
_diffrn_measurement_method '\w and \f scans'
_diffrn_radiation_collimation 'focusing mirror'
_diffrn_radiation_detector 'Bruker APEX II'
_diffrn_radiation_monochromator 'multilayer mirror'
_diffrn_radiation_probe x-ray
_diffrn_radiation_type CuK\a
_diffrn_radiation_wavelength 1.54178
_diffrn_radiation_xray_symbol K-L~3~
_diffrn_reflns_av_R_equivalents 0.0399
_diffrn_reflns_av_unetI/netI 0.0228
_diffrn_reflns_Laue_measured_fraction_full 0.978
_diffrn_reflns_Laue_measured_fraction_max 0.977
_diffrn_reflns_limit_h_max 11
_diffrn_reflns_limit_h_min -11
_diffrn_reflns_limit_k_max 16
_diffrn_reflns_limit_k_min -16
_diffrn_reflns_limit_l_max 19
_diffrn_reflns_limit_l_min -19
_diffrn_reflns_number 42460
_diffrn_reflns_point_group_measured_fraction_full 0.978
_diffrn_reflns_point_group_measured_fraction_max 0.977
_diffrn_reflns_theta_full 67.679
_diffrn_reflns_theta_max 68.243
_diffrn_reflns_theta_min 3.067
_diffrn_source 'fine focus sealed X-ray tube'
_diffrn_source_current 30.0
_diffrn_source_power 1.2
_diffrn_source_type 'Incoatec I\mS 3.0'
_diffrn_source_voltage 40.0
_exptl_absorpt_coefficient_mu 1.965
_exptl_absorpt_correction_T_max 0.7531
_exptl_absorpt_correction_T_min 0.6154
_exptl_absorpt_correction_type multi-scan
_exptl_absorpt_process_details 'SADABS-2016/2 (Krause et al., 2015) was used for absorption correction.'
_exptl_crystal_colour 'clear green'
_exptl_crystal_colour_lustre clear
_exptl_crystal_colour_primary green
_exptl_crystal_density_diffrn 1.573
_exptl_crystal_density_method 'not measured'
_exptl_crystal_description needle
_exptl_crystal_F_000 909
_exptl_crystal_size_max 0.287
_exptl_crystal_size_mid 0.122
_exptl_crystal_size_min 0.106
_refine_diff_density_max 0.414
_refine_diff_density_min -0.445
_refine_diff_density_rms 0.069
_refine_ls_extinction_method none
_refine_ls_goodness_of_fit_ref 1.118
_refine_ls_hydrogen_treatment constr
_refine_ls_matrix_type full
_refine_ls_number_parameters 578
_refine_ls_number_reflns 6721
_refine_ls_number_restraints 56
_refine_ls_restrained_S_all 1.114
_refine_ls_R_factor_all 0.0424
_refine_ls_R_factor_gt 0.0376
_refine_ls_shift/su_max 0.001
_refine_ls_shift/su_mean 0.000
_refine_ls_structure_factor_coef Fsqd
_refine_ls_weighting_details 'w=1/[\s^2^(Fo^2^)+(0.0270P)^2^+3.9450P] where P=(Fo^2^+2Fc^2^)/3'
_refine_ls_weighting_scheme calc
_refine_ls_wR_factor_gt 0.0947
_refine_ls_wR_factor_ref 0.0986
_reflns_Friedel_coverage 0.000
_reflns_number_gt 6029
_reflns_number_total 6721
_reflns_threshold_expression 'I > 2\s(I)'
_cod_data_source_file d4dt02903h2.cif
_cod_data_source_block 16rfs09
_cod_depositor_comments
;
The following automatic conversions were performed:

data item '_diffrn_radiation_probe' value 'X-ray' was changed to
'x-ray' in accordance with the
/home/data/users/saulius/crontab/automatic-downloads/rss-feeds/RSC/lib/dictionaries/cif_core.dic
dictionary named 'cif_core.dic' version 2.4.2 last updated on
2011-04-26.

Automatic conversion script
Id: cif_fix_values 8170 2020-07-09 18:12:32Z antanas 
;
_cod_database_code 7717574
_shelx_shelxl_version_number 2018/3
_shelx_space_group_comment
;
The symmetry employed for this shelxl refinement is uniquely defined
by the following loop, which should always be used as a source of
symmetry information in preference to the above space-group names.
They are only intended as comments.
;
_shelx_estimated_absorpt_t_max 0.819
_shelx_estimated_absorpt_t_min 0.602
_olex2_refinement_description
;
1. Fixed Uiso
 At 1.2 times of:
  All C(H) groups
 At 1.5 times of:
  All C(H,H,H) groups, All O(H,H) groups
2. Restrained distances
 Cu1B-O2C \\sim Cu1B-O2B
 with sigma of 0.02
 O2C-C18C \\sim O2B-C18B
 with sigma of 0.02
 O3C-C18C \\sim O3B-C18B
 with sigma of 0.02
 C18C-C19C \\sim C18B-C19B
 with sigma of 0.02
 Cu1B-C18C \\sim Cu1B-C18B
 with sigma of 0.04
 O2C-O3C \\sim O2B-O3B
 with sigma of 0.04
 O2C-C19C \\sim O2B-C19B
 with sigma of 0.04
 O3C-C19C \\sim O3B-C19B
 with sigma of 0.04
3. Uiso/Uaniso restraints and constraints
Uanis(O4A) \\sim Ueq, Uanis(O4B) \\sim Ueq: with sigma of 0.002 and sigma for
terminal atoms of 0.004
Uanis(O2C) = Uanis(O2B)
Uanis(O3C) = Uanis(O3B)
Uanis(C18C) = Uanis(C18B)
4. Rigid body (RIGU) restrains
 O2C, O3C, C18C, C19C
 with sigma for 1-2 distances of 0.004 and sigma for 1-3 distances of 0.004
 O2B, O3B, C18B, C19B
 with sigma for 1-2 distances of 0.004 and sigma for 1-3 distances of 0.004
 O2B, O3B, C18B, C19B, O2C, O3C, C18C, C19C
 with sigma for 1-2 distances of 0.01 and sigma for 1-3 distances of 0.02
5. Others
 Sof(O2C)=Sof(O3C)=Sof(C18C)=Sof(C19C)=Sof(H19D)=Sof(H19E)=Sof(H19F)=1-FVAR(1)
 Sof(O2B)=Sof(O3B)=Sof(C18B)=Sof(C19B)=Sof(H19A)=Sof(H19B)=Sof(H19C)=FVAR(1)
 Sof(O1)=Sof(H1C)=Sof(H1D)=FVAR(2)
6.a Free rotating group:
 O1(H1C,H1D)
6.b Ternary CH refined with riding coordinates:
 C11A(H11A), C11B(H11B)
6.c Aromatic/amide H refined with riding coordinates:
 C1A(H1A), C2A(H2A), C3A(H3A), C5A(H5A), C6A(H6A), C7A(H7A), C12A(H12A),
 C13A(H13A), C14A(H14A), C15A(H15A), C16A(H16A), C17A(H17A), C1B(H1B), C2B(H2B),
  C3B(H3B), C5B(H5B), C6B(H6B), C7B(H7B), C12B(H12B), C13B(H13B), C14B(H14B),
 C15B(H15B), C16B(H16B), C17B(H17B)
6.d Idealised Me refined as rotating group:
 C19A(H19G,H19H,H19I), C19B(H19A,H19B,H19C), C19C(H19D,H19E,H19F)
;
_olex2_submission_special_instructions 'No special instructions were received'

loop_
_space_group_symop_operation_xyz
'x, y, z'
'-x, -y, -z'

loop_
_atom_site_label
_atom_site_type_symbol
_atom_site_fract_x
_atom_site_fract_y
_atom_site_fract_z
_atom_site_U_iso_or_equiv
_atom_site_adp_type
_atom_site_occupancy
_atom_site_site_symmetry_order
_atom_site_calc_flag
_atom_site_refinement_flags_posn
_atom_site_refinement_flags_adp
_atom_site_refinement_flags_occupancy
_atom_site_disorder_assembly
_atom_site_disorder_group
O1 O 0.2345(11) 0.3545(11) 0.3971(7) 0.062(4) Uani 0.280(9) 1 d G . P . .
H1C H 0.195279 0.284309 0.377672 0.093 Uiso 0.280(9) 1 d G U P . .
H1D H 0.250819 0.362106 0.346995 0.093 Uiso 0.280(9) 1 d G U P . .
O4A O -0.288(4) -0.064(3) 0.746(2) 0.063(13) Uani 0.092(10) 1 d . U . A 1
Cu1A Cu 0.24741(4) 0.34251(3) 0.06756(3) 0.01642(10) Uani 1 1 d . . . . .
O1A O -0.0594(2) 0.07236(18) -0.12898(15) 0.0347(5) Uani 1 1 d . . . . .
O2A O 0.4285(2) 0.45112(15) 0.13755(13) 0.0197(4) Uani 1 1 d . . . . .
O3A O 0.3581(2) 0.44942(16) 0.26738(13) 0.0252(4) Uani 1 1 d . . . . .
N1A N 0.1313(2) 0.45136(18) 0.09582(15) 0.0169(5) Uani 1 1 d . . . . .
N2A N 0.0602(2) 0.23841(18) -0.00378(15) 0.0181(5) Uani 1 1 d . . . . .
N3A N 0.3124(3) 0.21660(19) 0.07619(16) 0.0216(5) Uani 1 1 d . . . . .
N4A N 0.2689(3) 0.11804(18) 0.00053(16) 0.0213(5) Uani 1 1 d . . . . .
N5A N 0.3254(2) 0.28613(18) -0.07534(16) 0.0200(5) Uani 1 1 d . . . . .
N6A N 0.2859(3) 0.17451(19) -0.12046(16) 0.0205(5) Uani 1 1 d . . . . .
C1A C 0.1767(3) 0.5597(2) 0.14345(18) 0.0201(6) Uani 1 1 d . . . . .
H1A H 0.277291 0.593776 0.164313 0.024 Uiso 1 1 calc R U . . .
C2A C 0.0814(3) 0.6262(2) 0.16430(19) 0.0241(6) Uani 1 1 d . . . . .
H2A H 0.117561 0.703898 0.197826 0.029 Uiso 1 1 calc R U . . .
C3A C -0.0633(3) 0.5780(2) 0.1359(2) 0.0248(6) Uani 1 1 d . . . . .
H3A H -0.128483 0.622290 0.149601 0.030 Uiso 1 1 calc R U . . .
C4A C -0.1169(3) 0.4621(2) 0.08607(19) 0.0214(6) Uani 1 1 d . . . . .
C5A C -0.2647(3) 0.4042(3) 0.0548(2) 0.0271(6) Uani 1 1 d . . . . .
H5A H -0.336354 0.442716 0.068287 0.033 Uiso 1 1 calc R U . . .
C6A C -0.3037(3) 0.2921(3) 0.0048(2) 0.0274(6) Uani 1 1 d . . . . .
H6A H -0.403457 0.253833 -0.014746 0.033 Uiso 1 1 calc R U . . .
C7A C -0.2014(3) 0.2315(2) -0.0186(2) 0.0246(6) Uani 1 1 d . . . . .
H7A H -0.232424 0.154021 -0.055163 0.030 Uiso 1 1 calc R U . . .
C8A C -0.0559(3) 0.2847(2) 0.01158(19) 0.0193(6) Uani 1 1 d . . . . .
C9A C -0.0139(3) 0.4014(2) 0.06588(18) 0.0182(5) Uani 1 1 d . . . . .
C10A C 0.0481(3) 0.1394(2) -0.07274(19) 0.0209(6) Uani 1 1 d . . . . .
C11A C 0.1918(3) 0.1086(2) -0.08426(19) 0.0207(6) Uani 1 1 d . . . . .
H11A H 0.168922 0.029874 -0.130995 0.025 Uiso 1 1 calc R U . . .
C12A C 0.3923(4) 0.2011(3) 0.1368(2) 0.0325(7) Uani 1 1 d . . . . .
H12A H 0.437564 0.256331 0.197032 0.039 Uiso 1 1 calc R U . . .
C13A C 0.4015(5) 0.0926(3) 0.1003(2) 0.0439(9) Uani 1 1 d . . . . .
H13A H 0.451950 0.060726 0.129970 0.053 Uiso 1 1 calc R U . . .
C14A C 0.3227(4) 0.0425(3) 0.0133(2) 0.0340(7) Uani 1 1 d . . . . .
H14A H 0.308212 -0.031870 -0.030376 0.041 Uiso 1 1 calc R U . . .
C15A C 0.4171(3) 0.3185(2) -0.1237(2) 0.0233(6) Uani 1 1 d . . . . .
H15A H 0.463228 0.393254 -0.108965 0.028 Uiso 1 1 calc R U . . .
C16A C 0.4370(3) 0.2281(3) -0.1994(2) 0.0269(6) Uani 1 1 d . . . . .
H16A H 0.496223 0.229595 -0.244444 0.032 Uiso 1 1 calc R U . . .
C17A C 0.3529(3) 0.1374(3) -0.19461(19) 0.0247(6) Uani 1 1 d . . . . .
H17A H 0.343313 0.062661 -0.235396 0.030 Uiso 1 1 calc R U . . .
C18A C 0.4491(3) 0.4800(2) 0.22523(19) 0.0207(6) Uani 1 1 d . . . . .
C19A C 0.5941(4) 0.5577(3) 0.2783(2) 0.0353(8) Uani 1 1 d . . . . .
H19G H 0.586833 0.633502 0.304867 0.053 Uiso 1 1 calc R U . . .
H19H H 0.664848 0.550203 0.236207 0.053 Uiso 1 1 calc R U . . .
H19I H 0.624876 0.539820 0.328268 0.053 Uiso 1 1 calc R U . . .
Cu1B Cu -0.15298(5) 0.18647(3) 0.42934(3) 0.02500(12) Uani 1 1 d D . . . .
O1B O -0.3459(2) 0.22020(17) 0.65794(14) 0.0278(5) Uani 1 1 d . . . . .
O2B O -0.0163(11) 0.2174(11) 0.3531(7) 0.0216(17) Uani 0.532(15) 1 d D . P B 1
O3B O -0.1932(14) 0.1272(15) 0.2300(11) 0.0260(17) Uani 0.532(15) 1 d D . P B 1
N1B N -0.1142(3) 0.04083(19) 0.40029(16) 0.0225(5) Uani 1 1 d . . . . .
N2B N -0.2580(3) 0.15124(19) 0.51985(16) 0.0212(5) Uani 1 1 d . . . . .
N3B N -0.3094(3) 0.26428(19) 0.41739(16) 0.0233(5) Uani 1 1 d . . . . .
N4B N -0.3436(3) 0.32845(19) 0.49870(16) 0.0218(5) Uani 1 1 d . . . . .
N5B N -0.0354(3) 0.3505(2) 0.54429(16) 0.0241(5) Uani 1 1 d . . . . .
N6B N -0.1222(3) 0.39610(19) 0.60372(16) 0.0220(5) Uani 1 1 d . . . . .
C1B C -0.0343(3) -0.0083(3) 0.3413(2) 0.0286(7) Uani 1 1 d . . . . .
H1B H 0.017076 0.029156 0.309555 0.034 Uiso 1 1 calc R U . . .
C2B C -0.0225(4) -0.1134(3) 0.3239(2) 0.0350(8) Uani 1 1 d . . . . .
H2B H 0.035293 -0.146344 0.280649 0.042 Uiso 1 1 calc R U . . .
C3B C -0.0944(4) -0.1686(3) 0.3693(2) 0.0331(7) Uani 1 1 d . . . . .
H3B H -0.086601 -0.239929 0.357674 0.040 Uiso 1 1 calc R U . . .
C4B C -0.1804(3) -0.1192(2) 0.4336(2) 0.0278(7) Uani 1 1 d . . . . .
C5B C -0.2576(3) -0.1675(2) 0.4856(2) 0.0315(7) Uani 1 1 d . . . . .
H5B H -0.254235 -0.238588 0.478156 0.038 Uiso 1 1 calc R U . . .
C6B C -0.3368(3) -0.1123(3) 0.5466(2) 0.0315(7) Uani 1 1 d . . . . .
H6B H -0.389345 -0.146530 0.580141 0.038 Uiso 1 1 calc R U . . .
C7B C -0.3428(3) -0.0058(3) 0.5611(2) 0.0278(7) Uani 1 1 d . . . . .
H7B H -0.398948 0.030669 0.603861 0.033 Uiso 1 1 calc R U . . .
C8B C -0.2668(3) 0.0456(2) 0.5128(2) 0.0223(6) Uani 1 1 d . . . . .
C9B C -0.1871(3) -0.0127(2) 0.44707(19) 0.0217(6) Uani 1 1 d . . . . .
C10B C -0.2975(3) 0.2263(2) 0.59023(18) 0.0199(6) Uani 1 1 d . . . . .
C11B C -0.2739(3) 0.3387(2) 0.58624(18) 0.0210(6) Uani 1 1 d . . . . .
H11B H -0.318871 0.385206 0.636721 0.025 Uiso 1 1 calc R U . . .
C12B C -0.3890(4) 0.2745(2) 0.3524(2) 0.0306(7) Uani 1 1 d . . . . .
H12B H -0.388575 0.238205 0.287704 0.037 Uiso 1 1 calc R U . . .
C13B C -0.4730(4) 0.3456(3) 0.3921(2) 0.0348(8) Uani 1 1 d . . . . .
H13B H -0.538779 0.366337 0.360738 0.042 Uiso 1 1 calc R U . . .
C14B C -0.4410(4) 0.3791(2) 0.4853(2) 0.0284(7) Uani 1 1 d . . . . .
H14B H -0.479786 0.428770 0.532093 0.034 Uiso 1 1 calc R U . . .
C15B C 0.0873(3) 0.4290(3) 0.5699(2) 0.0298(7) Uani 1 1 d . . . . .
H15B H 0.169550 0.421635 0.540578 0.036 Uiso 1 1 calc R U . . .
C16B C 0.0807(4) 0.5243(3) 0.6456(3) 0.0401(8) Uani 1 1 d . . . . .
H16B H 0.155119 0.591235 0.677164 0.048 Uiso 1 1 calc R U . . .
C17B C -0.0558(4) 0.5006(2) 0.6645(2) 0.0308(7) Uani 1 1 d . . . . .
H17B H -0.095937 0.548620 0.711592 0.037 Uiso 1 1 calc R U . . .
C18B C -0.0673(13) 0.1807(14) 0.2664(7) 0.0209(19) Uani 0.532(15) 1 d D . P B 1
C19B C 0.0425(12) 0.2020(10) 0.2075(7) 0.029(2) Uani 0.532(15) 1 d D . P B 1
H19A H 0.074236 0.135737 0.175402 0.043 Uiso 0.532(15) 1 calc R U P B 1
H19B H 0.125810 0.263209 0.247383 0.043 Uiso 0.532(15) 1 calc R U P B 1
H19C H -0.001678 0.220764 0.161680 0.043 Uiso 0.532(15) 1 calc R U P B 1
O2C O -0.0531(13) 0.2220(12) 0.3398(8) 0.0216(17) Uani 0.468(15) 1 d D . P B 2
O3C O -0.2351(13) 0.1145(18) 0.2231(13) 0.0260(17) Uani 0.468(15) 1 d D . P B 2
C18C C -0.1117(15) 0.1741(17) 0.2533(8) 0.0209(19) Uani 0.468(15) 1 d D . P B 2
C19C C -0.0115(14) 0.1959(13) 0.1888(9) 0.030(3) Uani 0.468(15) 1 d D . P B 2
H19D H 0.066028 0.263756 0.224517 0.045 Uiso 0.468(15) 1 calc R U P B 2
H19E H -0.066527 0.203806 0.139844 0.045 Uiso 0.468(15) 1 calc R U P B 2
H19F H 0.030312 0.134126 0.160833 0.045 Uiso 0.468(15) 1 calc R U P B 2
O4B O -0.360(5) 0.031(3) 0.763(3) 0.13(2) Uani 0.137(14) 1 d . U . C 2

loop_
_atom_site_aniso_label
_atom_site_aniso_U_11
_atom_site_aniso_U_22
_atom_site_aniso_U_33
_atom_site_aniso_U_23
_atom_site_aniso_U_13
_atom_site_aniso_U_12
O1 0.038(6) 0.101(10) 0.042(6) 0.033(6) 0.009(5) 0.007(6)
O4A 0.062(14) 0.064(14) 0.062(14) 0.028(7) 0.009(5) 0.017(5)
Cu1A 0.0156(2) 0.0166(2) 0.0160(2) 0.00501(15) 0.00328(15) 0.00643(15)
O1A 0.0232(11) 0.0290(11) 0.0319(12) -0.0022(10) 0.0026(9) 0.0008(9)
O2A 0.0173(10) 0.0208(9) 0.0174(9) 0.0048(8) 0.0013(8) 0.0060(8)
O3A 0.0308(12) 0.0247(10) 0.0209(10) 0.0089(8) 0.0076(9) 0.0107(9)
N1A 0.0182(11) 0.0195(11) 0.0150(10) 0.0076(9) 0.0047(9) 0.0077(9)
N2A 0.0161(11) 0.0194(11) 0.0189(11) 0.0080(9) 0.0034(9) 0.0058(9)
N3A 0.0237(13) 0.0204(12) 0.0195(12) 0.0055(10) 0.0029(10) 0.0100(10)
N4A 0.0279(13) 0.0179(11) 0.0193(11) 0.0067(9) 0.0070(10) 0.0108(10)
N5A 0.0196(12) 0.0201(11) 0.0214(12) 0.0081(10) 0.0068(10) 0.0081(9)
N6A 0.0206(12) 0.0213(12) 0.0182(11) 0.0057(9) 0.0065(9) 0.0080(9)
C1A 0.0216(14) 0.0221(14) 0.0169(13) 0.0079(11) 0.0030(11) 0.0079(11)
C2A 0.0313(16) 0.0213(14) 0.0204(14) 0.0069(12) 0.0045(12) 0.0127(12)
C3A 0.0284(16) 0.0302(16) 0.0232(14) 0.0126(13) 0.0081(12) 0.0190(13)
C4A 0.0229(15) 0.0304(15) 0.0173(13) 0.0132(12) 0.0075(11) 0.0126(12)
C5A 0.0199(15) 0.0395(17) 0.0302(16) 0.0183(14) 0.0100(12) 0.0158(13)
C6A 0.0147(14) 0.0356(17) 0.0345(17) 0.0184(14) 0.0047(12) 0.0055(12)
C7A 0.0202(15) 0.0256(15) 0.0296(15) 0.0148(13) 0.0052(12) 0.0035(12)
C8A 0.0207(14) 0.0226(14) 0.0188(13) 0.0117(11) 0.0072(11) 0.0077(11)
C9A 0.0194(14) 0.0240(14) 0.0148(12) 0.0106(11) 0.0055(10) 0.0077(11)
C10A 0.0213(14) 0.0213(14) 0.0191(13) 0.0083(11) 0.0057(11) 0.0042(11)
C11A 0.0245(15) 0.0192(13) 0.0165(13) 0.0046(11) 0.0061(11) 0.0078(11)
C12A 0.0410(19) 0.0319(17) 0.0252(16) 0.0090(13) -0.0010(14) 0.0191(15)
C13A 0.065(3) 0.040(2) 0.0352(19) 0.0158(16) 0.0009(18) 0.0324(19)
C14A 0.050(2) 0.0254(16) 0.0320(17) 0.0114(14) 0.0101(15) 0.0216(15)
C15A 0.0192(14) 0.0288(15) 0.0252(15) 0.0145(12) 0.0055(12) 0.0072(12)
C16A 0.0214(15) 0.0391(17) 0.0220(14) 0.0137(13) 0.0086(12) 0.0100(13)
C17A 0.0233(15) 0.0320(16) 0.0148(13) 0.0042(12) 0.0041(11) 0.0113(12)
C18A 0.0223(15) 0.0180(13) 0.0204(14) 0.0055(11) 0.0005(11) 0.0090(11)
C19A 0.0320(18) 0.0410(19) 0.0255(16) 0.0125(14) -0.0047(13) 0.0028(15)
Cu1B 0.0352(3) 0.0195(2) 0.0189(2) 0.00654(17) 0.01285(18) 0.00637(18)
O1B 0.0345(12) 0.0287(11) 0.0202(10) 0.0108(9) 0.0119(9) 0.0068(9)
O2B 0.023(4) 0.0246(14) 0.021(2) 0.0111(17) 0.008(3) 0.011(3)
O3B 0.026(6) 0.019(4) 0.023(2) 0.004(2) 0.006(4) 0.000(5)
N1B 0.0202(12) 0.0228(12) 0.0169(11) 0.0022(10) -0.0003(9) 0.0051(10)
N2B 0.0252(13) 0.0200(12) 0.0204(12) 0.0097(10) 0.0072(10) 0.0072(10)
N3B 0.0330(14) 0.0182(11) 0.0150(11) 0.0050(9) 0.0045(10) 0.0046(10)
N4B 0.0272(13) 0.0186(11) 0.0172(11) 0.0059(9) 0.0036(10) 0.0058(10)
N5B 0.0274(13) 0.0226(12) 0.0195(12) 0.0076(10) 0.0050(10) 0.0043(10)
N6B 0.0273(13) 0.0183(11) 0.0164(11) 0.0051(9) 0.0027(10) 0.0037(10)
C1B 0.0267(16) 0.0319(16) 0.0189(14) 0.0029(12) 0.0011(12) 0.0092(13)
C2B 0.0338(18) 0.0367(18) 0.0238(16) -0.0017(14) -0.0001(14) 0.0193(15)
C3B 0.0347(18) 0.0245(16) 0.0310(17) 0.0022(13) -0.0075(14) 0.0134(14)
C4B 0.0240(16) 0.0218(14) 0.0262(15) 0.0021(12) -0.0106(12) 0.0050(12)
C5B 0.0306(17) 0.0187(14) 0.0391(18) 0.0119(13) -0.0081(14) 0.0003(12)
C6B 0.0239(16) 0.0283(16) 0.0423(18) 0.0199(15) -0.0029(14) 0.0006(13)
C7B 0.0239(16) 0.0281(16) 0.0340(17) 0.0172(13) 0.0048(13) 0.0052(12)
C8B 0.0213(15) 0.0210(14) 0.0223(14) 0.0080(12) 0.0008(11) 0.0047(11)
C9B 0.0197(14) 0.0196(14) 0.0191(13) 0.0041(11) -0.0042(11) 0.0032(11)
C10B 0.0182(14) 0.0219(14) 0.0170(13) 0.0075(11) 0.0013(11) 0.0026(11)
C11B 0.0272(15) 0.0196(14) 0.0139(13) 0.0045(11) 0.0060(11) 0.0072(11)
C12B 0.047(2) 0.0243(15) 0.0172(14) 0.0097(12) 0.0007(13) 0.0048(14)
C13B 0.050(2) 0.0287(16) 0.0277(16) 0.0147(14) -0.0009(15) 0.0127(15)
C14B 0.0401(19) 0.0192(14) 0.0270(15) 0.0099(12) 0.0050(14) 0.0105(13)
C15B 0.0264(16) 0.0290(16) 0.0350(17) 0.0170(14) 0.0038(13) 0.0039(13)
C16B 0.0347(19) 0.0192(15) 0.051(2) 0.0073(15) 0.0006(16) -0.0033(13)
C17B 0.0361(18) 0.0184(14) 0.0279(16) 0.0027(12) -0.0002(13) 0.0046(13)
C18B 0.026(5) 0.016(2) 0.021(3) 0.007(3) 0.009(3) 0.007(5)
C19B 0.036(6) 0.031(4) 0.024(4) 0.013(4) 0.016(4) 0.014(5)
O2C 0.023(4) 0.0246(14) 0.021(2) 0.0111(17) 0.008(3) 0.011(3)
O3C 0.026(6) 0.019(4) 0.023(2) 0.004(2) 0.006(4) 0.000(5)
C18C 0.026(5) 0.016(2) 0.021(3) 0.007(3) 0.009(3) 0.007(5)
C19C 0.029(6) 0.033(4) 0.032(5) 0.017(4) 0.012(5) 0.008(6)
O4B 0.13(2) 0.13(2) 0.13(2) 0.058(10) 0.023(5) 0.038(7)

loop_
_atom_type_symbol
_atom_type_description
_atom_type_scat_dispersion_real
_atom_type_scat_dispersion_imag
_atom_type_scat_source
C C 0.0181 0.0091 'International Tables Vol C Tables 4.2.6.8 and 6.1.1.4'
H H 0.0000 0.0000 'International Tables Vol C Tables 4.2.6.8 and 6.1.1.4'
Cu Cu -1.9646 0.5888 'International Tables Vol C Tables 4.2.6.8 and 6.1.1.4'
N N 0.0311 0.0180 'International Tables Vol C Tables 4.2.6.8 and 6.1.1.4'
O O 0.0492 0.0322 'International Tables Vol C Tables 4.2.6.8 and 6.1.1.4'

loop_
_exptl_crystal_face_index_h
_exptl_crystal_face_index_k
_exptl_crystal_face_index_l
_exptl_crystal_face_perp_dist
2.00 -2.00 1.00 0.0640
-2.00 2.00 -1.00 0.0350
0.00 -1.00 -2.00 0.1410
0.00 1.00 2.00 0.1410
0.00 -1.00 1.00 0.0530
1.00 -1.00 1.00 0.0680
1.00 2.00 -2.00 0.0120
-1.00 -2.00 2.00 0.0670
-1.00 1.00 -1.00 0.0170

loop_
_geom_angle_atom_site_label_1
_geom_angle_atom_site_label_2
_geom_angle_atom_site_label_3
_geom_angle
_geom_angle_site_symmetry_1
_geom_angle_site_symmetry_3
_geom_angle_publ_flag
H1C O1 H1D 104.4 . . ?
O2A Cu1A N1A 95.10(9) . . ?
O2A Cu1A N2A 177.10(9) . . ?
O2A Cu1A N3A 93.35(9) . . ?
O2A Cu1A N5A 95.35(8) . . ?
N1A Cu1A N3A 155.34(9) . . ?
N1A Cu1A N5A 117.12(8) . . ?
N2A Cu1A N1A 82.20(9) . . ?
N2A Cu1A N3A 89.55(9) . . ?
N2A Cu1A N5A 84.97(9) . . ?
N3A Cu1A N5A 85.01(9) . . ?
C18A O2A Cu1A 116.04(18) . . ?
C1A N1A Cu1A 128.22(19) . . ?
C1A N1A C9A 119.2(2) . . ?
C9A N1A Cu1A 112.40(17) . . ?
C8A N2A Cu1A 113.84(17) . . ?
C10A N2A Cu1A 122.92(19) . . ?
C10A N2A C8A 122.2(2) . . ?
N4A N3A Cu1A 116.66(17) . . ?
C12A N3A Cu1A 137.9(2) . . ?
C12A N3A N4A 105.4(2) . . ?
N3A N4A C11A 120.1(2) . . ?
C14A N4A N3A 111.2(2) . . ?
C14A N4A C11A 128.2(2) . . ?
N6A N5A Cu1A 109.84(16) . . ?
C15A N5A Cu1A 143.7(2) . . ?
C15A N5A N6A 104.7(2) . . ?
N5A N6A C11A 120.9(2) . . ?
C17A N6A N5A 111.9(2) . . ?
C17A N6A C11A 127.0(2) . . ?
N1A C1A H1A 118.8 . . ?
N1A C1A C2A 122.4(3) . . ?
C2A C1A H1A 118.8 . . ?
C1A C2A H2A 120.4 . . ?
C3A C2A C1A 119.3(3) . . ?
C3A C2A H2A 120.4 . . ?
C2A C3A H3A 119.9 . . ?
C2A C3A C4A 120.2(3) . . ?
C4A C3A H3A 119.9 . . ?
C5A C4A C3A 124.6(3) . . ?
C9A C4A C3A 117.0(3) . . ?
C9A C4A C5A 118.4(3) . . ?
C4A C5A H5A 120.2 . . ?
C6A C5A C4A 119.5(3) . . ?
C6A C5A H5A 120.2 . . ?
C5A C6A H6A 118.8 . . ?
C5A C6A C7A 122.4(3) . . ?
C7A C6A H6A 118.8 . . ?
C6A C7A H7A 120.0 . . ?
C8A C7A C6A 120.0(3) . . ?
C8A C7A H7A 120.0 . . ?
N2A C8A C9A 113.9(2) . . ?
C7A C8A N2A 128.0(3) . . ?
C7A C8A C9A 118.2(3) . . ?
N1A C9A C4A 121.9(2) . . ?
N1A C9A C8A 116.6(2) . . ?
C4A C9A C8A 121.5(3) . . ?
O1A C10A N2A 129.3(3) . . ?
O1A C10A C11A 116.6(2) . . ?
N2A C10A C11A 114.1(2) . . ?
N4A C11A N6A 109.3(2) . . ?
N4A C11A C10A 113.8(2) . . ?
N4A C11A H11A 107.5 . . ?
N6A C11A C10A 110.9(2) . . ?
N6A C11A H11A 107.5 . . ?
C10A C11A H11A 107.5 . . ?
N3A C12A H12A 124.5 . . ?
N3A C12A C13A 110.9(3) . . ?
C13A C12A H12A 124.5 . . ?
C12A C13A H13A 127.4 . . ?
C14A C13A C12A 105.3(3) . . ?
C14A C13A H13A 127.4 . . ?
N4A C14A C13A 107.2(3) . . ?
N4A C14A H14A 126.4 . . ?
C13A C14A H14A 126.4 . . ?
N5A C15A H15A 124.4 . . ?
N5A C15A C16A 111.2(3) . . ?
C16A C15A H15A 124.4 . . ?
C15A C16A H16A 127.3 . . ?
C17A C16A C15A 105.3(3) . . ?
C17A C16A H16A 127.3 . . ?
N6A C17A C16A 106.8(3) . . ?
N6A C17A H17A 126.6 . . ?
C16A C17A H17A 126.6 . . ?
O2A C18A C19A 116.0(3) . . ?
O3A C18A O2A 124.5(3) . . ?
O3A C18A C19A 119.6(3) . . ?
C18A C19A H19G 109.5 . . ?
C18A C19A H19H 109.5 . . ?
C18A C19A H19I 109.5 . . ?
H19G C19A H19H 109.5 . . ?
H19G C19A H19I 109.5 . . ?
H19H C19A H19I 109.5 . . ?
O2B Cu1B N1B 91.4(4) . . ?
O2B Cu1B N2B 168.3(3) . . ?
O2B Cu1B N3B 104.2(4) . . ?
O2B Cu1B N5B 87.6(4) . . ?
N1B Cu1B N3B 144.95(10) . . ?
N1B Cu1B N5B 127.71(10) . . ?
N2B Cu1B N1B 81.96(10) . . ?
N2B Cu1B N3B 86.61(10) . . ?
N2B Cu1B N5B 88.77(9) . . ?
N3B Cu1B N5B 84.78(9) . . ?
O2C Cu1B N1B 98.9(4) . . ?
O2C Cu1B N2B 178.9(4) . . ?
O2C Cu1B N3B 92.3(4) . . ?
O2C Cu1B N5B 91.3(4) . . ?
C18B O2B Cu1B 115.8(7) . . ?
C1B N1B Cu1B 128.3(2) . . ?
C1B N1B C9B 118.8(3) . . ?
C9B N1B Cu1B 112.76(18) . . ?
C8B N2B Cu1B 114.24(18) . . ?
C10B N2B Cu1B 122.70(19) . . ?
C10B N2B C8B 122.3(2) . . ?
N4B N3B Cu1B 115.08(18) . . ?
C12B N3B Cu1B 139.8(2) . . ?
C12B N3B N4B 105.1(2) . . ?
N3B N4B C11B 120.3(2) . . ?
C14B N4B N3B 111.4(2) . . ?
C14B N4B C11B 128.2(2) . . ?
N6B N5B Cu1B 112.69(17) . . ?
C15B N5B Cu1B 141.8(2) . . ?
C15B N5B N6B 104.6(2) . . ?
N5B N6B C11B 119.4(2) . . ?
C17B N6B N5B 112.0(2) . . ?
C17B N6B C11B 127.7(3) . . ?
N1B C1B H1B 118.8 . . ?
N1B C1B C2B 122.5(3) . . ?
C2B C1B H1B 118.8 . . ?
C1B C2B H2B 120.1 . . ?
C3B C2B C1B 119.9(3) . . ?
C3B C2B H2B 120.1 . . ?
C2B C3B H3B 120.1 . . ?
C2B C3B C4B 119.8(3) . . ?
C4B C3B H3B 120.1 . . ?
C3B C4B C5B 124.8(3) . . ?
C3B C4B C9B 116.9(3) . . ?
C5B C4B C9B 118.3(3) . . ?
C4B C5B H5B 119.9 . . ?
C6B C5B C4B 120.1(3) . . ?
C6B C5B H5B 119.9 . . ?
C5B C6B H6B 119.1 . . ?
C5B C6B C7B 121.9(3) . . ?
C7B C6B H6B 119.1 . . ?
C6B C7B H7B 120.0 . . ?
C8B C7B C6B 120.0(3) . . ?
C8B C7B H7B 120.0 . . ?
N2B C8B C9B 113.8(2) . . ?
C7B C8B N2B 127.6(3) . . ?
C7B C8B C9B 118.5(3) . . ?
N1B C9B C4B 122.1(3) . . ?
N1B C9B C8B 116.7(2) . . ?
C4B C9B C8B 121.2(3) . . ?
O1B C10B N2B 129.7(3) . . ?
O1B C10B C11B 116.4(2) . . ?
N2B C10B C11B 113.8(2) . . ?
N4B C11B C10B 112.6(2) . . ?
N4B C11B H11B 107.4 . . ?
N6B C11B N4B 109.9(2) . . ?
N6B C11B C10B 111.9(2) . . ?
N6B C11B H11B 107.4 . . ?
C10B C11B H11B 107.4 . . ?
N3B C12B H12B 124.5 . . ?
N3B C12B C13B 110.9(3) . . ?
C13B C12B H12B 124.5 . . ?
C12B C13B H13B 127.3 . . ?
C14B C13B C12B 105.5(3) . . ?
C14B C13B H13B 127.3 . . ?
N4B C14B C13B 107.1(3) . . ?
N4B C14B H14B 126.5 . . ?
C13B C14B H14B 126.5 . . ?
N5B C15B H15B 124.3 . . ?
N5B C15B C16B 111.4(3) . . ?
C16B C15B H15B 124.3 . . ?
C15B C16B H16B 127.4 . . ?
C17B C16B C15B 105.3(3) . . ?
C17B C16B H16B 127.4 . . ?
N6B C17B C16B 106.7(3) . . ?
N6B C17B H17B 126.6 . . ?
C16B C17B H17B 126.6 . . ?
O2B C18B C19B 114.9(7) . . ?
O3B C18B O2B 124.8(9) . . ?
O3B C18B C19B 120.2(9) . . ?
C18B C19B H19A 109.5 . . ?
C18B C19B H19B 109.5 . . ?
C18B C19B H19C 109.5 . . ?
H19A C19B H19B 109.5 . . ?
H19A C19B H19C 109.5 . . ?
H19B C19B H19C 109.5 . . ?
C18C O2C Cu1B 119.9(9) . . ?
O2C C18C C19C 114.1(10) . . ?
O3C C18C O2C 124.6(11) . . ?
O3C C18C C19C 121.4(11) . . ?
C18C C19C H19D 109.5 . . ?
C18C C19C H19E 109.5 . . ?
C18C C19C H19F 109.5 . . ?
H19D C19C H19E 109.5 . . ?
H19D C19C H19F 109.5 . . ?
H19E C19C H19F 109.5 . . ?

loop_
_geom_bond_atom_site_label_1
_geom_bond_atom_site_label_2
_geom_bond_distance
_geom_bond_site_symmetry_2
_geom_bond_publ_flag
O1 H1C 0.8701 . ?
O1 H1D 0.8704 . ?
Cu1A O2A 1.9420(19) . ?
Cu1A N1A 2.002(2) . ?
Cu1A N2A 1.969(2) . ?
Cu1A N3A 2.035(2) . ?
Cu1A N5A 2.329(2) . ?
O1A C10A 1.233(4) . ?
O2A C18A 1.283(3) . ?
O3A C18A 1.241(3) . ?
N1A C1A 1.323(4) . ?
N1A C9A 1.372(4) . ?
N2A C8A 1.399(3) . ?
N2A C10A 1.337(4) . ?
N3A N4A 1.354(3) . ?
N3A C12A 1.321(4) . ?
N4A C11A 1.453(4) . ?
N4A C14A 1.349(4) . ?
N5A N6A 1.357(3) . ?
N5A C15A 1.331(4) . ?
N6A C11A 1.454(4) . ?
N6A C17A 1.355(4) . ?
C1A H1A 0.9500 . ?
C1A C2A 1.405(4) . ?
C2A H2A 0.9500 . ?
C2A C3A 1.363(4) . ?
C3A H3A 0.9500 . ?
C3A C4A 1.417(4) . ?
C4A C5A 1.413(4) . ?
C4A C9A 1.412(4) . ?
C5A H5A 0.9500 . ?
C5A C6A 1.368(4) . ?
C6A H6A 0.9500 . ?
C6A C7A 1.409(4) . ?
C7A H7A 0.9500 . ?
C7A C8A 1.381(4) . ?
C8A C9A 1.430(4) . ?
C10A C11A 1.542(4) . ?
C11A H11A 1.0000 . ?
C12A H12A 0.9500 . ?
C12A C13A 1.399(5) . ?
C13A H13A 0.9500 . ?
C13A C14A 1.360(5) . ?
C14A H14A 0.9500 . ?
C15A H15A 0.9500 . ?
C15A C16A 1.403(4) . ?
C16A H16A 0.9500 . ?
C16A C17A 1.366(4) . ?
C17A H17A 0.9500 . ?
C18A C19A 1.505(4) . ?
C19A H19G 0.9800 . ?
C19A H19H 0.9800 . ?
C19A H19I 0.9800 . ?
Cu1B O2B 1.944(8) . ?
Cu1B N1B 2.006(2) . ?
Cu1B N2B 1.973(2) . ?
Cu1B N3B 2.088(3) . ?
Cu1B N5B 2.236(2) . ?
Cu1B O2C 1.937(9) . ?
O1B C10B 1.233(3) . ?
O2B C18B 1.287(8) . ?
O3B C18B 1.233(8) . ?
N1B C1B 1.322(4) . ?
N1B C9B 1.373(4) . ?
N2B C8B 1.402(4) . ?
N2B C10B 1.330(4) . ?
N3B N4B 1.353(3) . ?
N3B C12B 1.332(4) . ?
N4B C11B 1.458(4) . ?
N4B C14B 1.351(4) . ?
N5B N6B 1.359(3) . ?
N5B C15B 1.321(4) . ?
N6B C11B 1.447(4) . ?
N6B C17B 1.343(4) . ?
C1B H1B 0.9500 . ?
C1B C2B 1.399(5) . ?
C2B H2B 0.9500 . ?
C2B C3B 1.366(5) . ?
C3B H3B 0.9500 . ?
C3B C4B 1.414(5) . ?
C4B C5B 1.415(5) . ?
C4B C9B 1.419(4) . ?
C5B H5B 0.9500 . ?
C5B C6B 1.366(5) . ?
C6B H6B 0.9500 . ?
C6B C7B 1.413(4) . ?
C7B H7B 0.9500 . ?
C7B C8B 1.387(4) . ?
C8B C9B 1.426(4) . ?
C10B C11B 1.549(4) . ?
C11B H11B 1.0000 . ?
C12B H12B 0.9500 . ?
C12B C13B 1.394(5) . ?
C13B H13B 0.9500 . ?
C13B C14B 1.363(4) . ?
C14B H14B 0.9500 . ?
C15B H15B 0.9500 . ?
C15B C16B 1.398(5) . ?
C16B H16B 0.9500 . ?
C16B C17B 1.366(5) . ?
C17B H17B 0.9500 . ?
C18B C19B 1.518(9) . ?
C19B H19A 0.9800 . ?
C19B H19B 0.9800 . ?
C19B H19C 0.9800 . ?
O2C C18C 1.292(10) . ?
O3C C18C 1.221(9) . ?
C18C C19C 1.527(10) . ?
C19C H19D 0.9800 . ?
C19C H19E 0.9800 . ?
C19C H19F 0.9800 . ?

loop_
_geom_hbond_atom_site_label_D
_geom_hbond_atom_site_label_H
_geom_hbond_atom_site_label_A
_geom_hbond_distance_DH
_geom_hbond_distance_HA
_geom_hbond_distance_DA
_geom_hbond_angle_DHA
_geom_hbond_site_symmetry_A
_geom_hbond_publ_flag
O1 H1C O2C 0.87 2.31 2.815(17) 117.3 . yes
O1 H1D O3A 0.87 2.24 3.048(11) 154.6 . yes

loop_
_geom_torsion_atom_site_label_1
_geom_torsion_atom_site_label_2
_geom_torsion_atom_site_label_3
_geom_torsion_atom_site_label_4
_geom_torsion
_geom_torsion_site_symmetry_1
_geom_torsion_site_symmetry_2
_geom_torsion_site_symmetry_3
_geom_torsion_site_symmetry_4
_geom_torsion_publ_flag
Cu1A O2A C18A O3A -5.3(4) . . . . ?
Cu1A O2A C18A C19A 175.5(2) . . . . ?
Cu1A N1A C1A C2A -175.0(2) . . . . ?
Cu1A N1A C9A C4A 174.1(2) . . . . ?
Cu1A N1A C9A C8A -7.0(3) . . . . ?
Cu1A N2A C8A C7A -171.5(2) . . . . ?
Cu1A N2A C8A C9A 8.1(3) . . . . ?
Cu1A N2A C10A O1A -171.0(2) . . . . ?
Cu1A N2A C10A C11A 6.6(3) . . . . ?
Cu1A N3A N4A C11A 5.7(3) . . . . ?
Cu1A N3A N4A C14A 177.8(2) . . . . ?
Cu1A N3A C12A C13A -177.9(3) . . . . ?
Cu1A N5A N6A C11A 7.6(3) . . . . ?
Cu1A N5A N6A C17A -167.58(19) . . . . ?
Cu1A N5A C15A C16A 161.4(2) . . . . ?
O1A C10A C11A N4A -129.0(3) . . . . ?
O1A C10A C11A N6A 107.3(3) . . . . ?
N1A C1A C2A C3A 1.0(4) . . . . ?
N2A C8A C9A N1A -0.6(3) . . . . ?
N2A C8A C9A C4A 178.3(2) . . . . ?
N2A C10A C11A N4A 53.2(3) . . . . ?
N2A C10A C11A N6A -70.6(3) . . . . ?
N3A N4A C11A N6A 64.1(3) . . . . ?
N3A N4A C11A C10A -60.5(3) . . . . ?
N3A N4A C14A C13A 1.0(4) . . . . ?
N3A C12A C13A C14A 0.3(4) . . . . ?
N4A N3A C12A C13A 0.3(4) . . . . ?
N5A N6A C11A N4A -69.1(3) . . . . ?
N5A N6A C11A C10A 57.2(3) . . . . ?
N5A N6A C17A C16A -1.4(3) . . . . ?
N5A C15A C16A C17A -0.5(3) . . . . ?
N6A N5A C15A C16A -0.3(3) . . . . ?
C1A N1A C9A C4A -1.3(4) . . . . ?
C1A N1A C9A C8A 177.6(2) . . . . ?
C1A C2A C3A C4A 0.1(4) . . . . ?
C2A C3A C4A C5A 179.1(3) . . . . ?
C2A C3A C4A C9A -1.7(4) . . . . ?
C3A C4A C5A C6A 178.1(3) . . . . ?
C3A C4A C9A N1A 2.3(4) . . . . ?
C3A C4A C9A C8A -176.5(2) . . . . ?
C4A C5A C6A C7A -1.3(5) . . . . ?
C5A C4A C9A N1A -178.4(2) . . . . ?
C5A C4A C9A C8A 2.8(4) . . . . ?
C5A C6A C7A C8A 2.1(5) . . . . ?
C6A C7A C8A N2A 179.2(3) . . . . ?
C6A C7A C8A C9A -0.4(4) . . . . ?
C7A C8A C9A N1A 179.1(2) . . . . ?
C7A C8A C9A C4A -2.0(4) . . . . ?
C8A N2A C10A O1A -3.6(5) . . . . ?
C8A N2A C10A C11A 173.9(2) . . . . ?
C9A N1A C1A C2A -0.4(4) . . . . ?
C9A C4A C5A C6A -1.1(4) . . . . ?
C10A N2A C8A C7A 20.1(4) . . . . ?
C10A N2A C8A C9A -160.3(2) . . . . ?
C11A N4A C14A C13A 172.3(3) . . . . ?
C11A N6A C17A C16A -176.2(3) . . . . ?
C12A N3A N4A C11A -172.9(3) . . . . ?
C12A N3A N4A C14A -0.8(3) . . . . ?
C12A C13A C14A N4A -0.8(4) . . . . ?
C14A N4A C11A N6A -106.5(3) . . . . ?
C14A N4A C11A C10A 128.9(3) . . . . ?
C15A N5A N6A C11A 176.2(2) . . . . ?
C15A N5A N6A C17A 1.0(3) . . . . ?
C15A C16A C17A N6A 1.1(3) . . . . ?
C17A N6A C11A N4A 105.3(3) . . . . ?
C17A N6A C11A C10A -128.5(3) . . . . ?
Cu1B O2B C18B O3B -1(2) . . . . ?
Cu1B O2B C18B C19B -177.8(11) . . . . ?
Cu1B N1B C1B C2B -176.4(2) . . . . ?
Cu1B N1B C9B C4B 177.1(2) . . . . ?
Cu1B N1B C9B C8B -5.0(3) . . . . ?
Cu1B N2B C8B C7B -174.3(2) . . . . ?
Cu1B N2B C8B C9B 5.4(3) . . . . ?
Cu1B N2B C10B O1B -169.6(2) . . . . ?
Cu1B N2B C10B C11B 8.5(3) . . . . ?
Cu1B N3B N4B C11B -0.6(3) . . . . ?
Cu1B N3B N4B C14B 177.55(19) . . . . ?
Cu1B N3B C12B C13B -177.3(2) . . . . ?
Cu1B N5B N6B C11B -1.6(3) . . . . ?
Cu1B N5B N6B C17B -171.3(2) . . . . ?
Cu1B N5B C15B C16B 168.0(3) . . . . ?
Cu1B O2C C18C O3C 8(3) . . . . ?
Cu1B O2C C18C C19C -170.7(11) . . . . ?
O1B C10B C11B N4B -127.2(3) . . . . ?
O1B C10B C11B N6B 108.3(3) . . . . ?
N1B C1B C2B C3B -0.5(5) . . . . ?
N2B C8B C9B N1B -0.1(4) . . . . ?
N2B C8B C9B C4B 177.8(2) . . . . ?
N2B C10B C11B N4B 54.5(3) . . . . ?
N2B C10B C11B N6B -70.0(3) . . . . ?
N3B N4B C11B N6B 67.2(3) . . . . ?
N3B N4B C11B C10B -58.3(3) . . . . ?
N3B N4B C14B C13B 0.9(3) . . . . ?
N3B C12B C13B C14B 0.1(4) . . . . ?
N4B N3B C12B C13B 0.4(3) . . . . ?
N5B N6B C11B N4B -63.1(3) . . . . ?
N5B N6B C11B C10B 62.9(3) . . . . ?
N5B N6B C17B C16B -1.0(4) . . . . ?
N5B C15B C16B C17B -1.1(4) . . . . ?
N6B N5B C15B C16B 0.4(4) . . . . ?
C1B N1B C9B C4B -0.5(4) . . . . ?
C1B N1B C9B C8B 177.4(3) . . . . ?
C1B C2B C3B C4B 0.0(5) . . . . ?
C2B C3B C4B C5B -178.9(3) . . . . ?
C2B C3B C4B C9B 0.2(4) . . . . ?
C3B C4B C5B C6B 179.5(3) . . . . ?
C3B C4B C9B N1B 0.0(4) . . . . ?
C3B C4B C9B C8B -177.8(3) . . . . ?
C4B C5B C6B C7B -1.1(5) . . . . ?
C5B C4B C9B N1B 179.2(3) . . . . ?
C5B C4B C9B C8B 1.4(4) . . . . ?
C5B C6B C7B C8B -0.1(5) . . . . ?
C6B C7B C8B N2B -178.5(3) . . . . ?
C6B C7B C8B C9B 1.8(4) . . . . ?
C7B C8B C9B N1B 179.6(3) . . . . ?
C7B C8B C9B C4B -2.5(4) . . . . ?
C8B N2B C10B O1B -0.1(5) . . . . ?
C8B N2B C10B C11B 178.0(2) . . . . ?
C9B N1B C1B C2B 0.8(4) . . . . ?
C9B C4B C5B C6B 0.4(4) . . . . ?
C10B N2B C8B C7B 15.4(5) . . . . ?
C10B N2B C8B C9B -164.9(3) . . . . ?
C11B N4B C14B C13B 178.9(3) . . . . ?
C11B N6B C17B C16B -169.7(3) . . . . ?
C12B N3B N4B C11B -179.0(2) . . . . ?
C12B N3B N4B C14B -0.8(3) . . . . ?
C12B C13B C14B N4B -0.6(4) . . . . ?
C14B N4B C11B N6B -110.6(3) . . . . ?
C14B N4B C11B C10B 123.9(3) . . . . ?
C15B N5B N6B C11B 170.1(2) . . . . ?
C15B N5B N6B C17B 0.4(3) . . . . ?
C15B C16B C17B N6B 1.2(4) . . . . ?
C17B N6B C11B N4B 104.9(3) . . . . ?
C17B N6B C11B C10B -129.1(3) . . . . ?
